data_2237760
loop_
_publ_author_name
'Ren, Dong-mei'

_publ_section_title
;
 2-Methyl-2-phenyl-1-(pyrrolidin-1-yl)propan-1-one
;
_journal_coeditor_code BQ2384
_journal_issue 5
_journal_name_full 'Acta Crystallographica Section E'
_journal_page_first o773
_journal_paper_doi 10.1107/S1600536813009975
_journal_volume 69
_journal_year 2013
_chemical_formula_iupac 'C14 H19 N O'
_chemical_formula_moiety 'C14 H19 N O'
_chemical_formula_sum 'C14 H19 N O'
_chemical_formula_weight 217.30
_chemical_name_systematic
;
2-Methyl-2-phenyl-1-(pyrrolidin-1-yl)propan-1-one
;
_space_group_IT_number 14
_symmetry_cell_setting monoclinic
_symmetry_space_group_name_Hall '-P 2ybc'
_symmetry_space_group_name_H-M 'P 1 21/c 1'
_atom_sites_solution_hydrogens geom
_atom_sites_solution_primary direct
_atom_sites_solution_secondary difmap
_audit_creation_method SHELXL-97
_cell_angle_alpha 90.00
_cell_angle_beta 97.96(3)
_cell_angle_gamma 90.00
_cell_formula_units_Z 4
_cell_length_a 8.2330(16)
_cell_length_b 12.534(3)
_cell_length_c 12.192(2)
_cell_measurement_reflns_used 25
_cell_measurement_temperature 293(2)
_cell_measurement_theta_max 13
_cell_measurement_theta_min 10
_cell_volume 1246.0(4)
_computing_cell_refinement 'CAD-4 Software (Enraf--Nonius, 1985)'
_computing_data_collection 'CAD-4 Software (Enraf--Nonius, 1985)'
_computing_data_reduction 'XCAD4 (Harms & Wocadlo, 1995)'
_computing_molecular_graphics 'SHELXTL (Sheldrick, 2008)'
_computing_publication_material 'SHELXTL (Sheldrick, 2008)'
_computing_structure_refinement 'SHELXL97 (Sheldrick, 2008)'
_computing_structure_solution 'SHELXS97 (Sheldrick, 2008)'
_diffrn_ambient_temperature 293(2)
_diffrn_measured_fraction_theta_full 0.996
_diffrn_measured_fraction_theta_max 0.996
_diffrn_measurement_device_type 'Enraf--Nonius CAD-4'
_diffrn_measurement_method \w/2\q
_diffrn_radiation_monochromator graphite
_diffrn_radiation_source 'fine-focus sealed tube'
_diffrn_radiation_type MoK\a
_diffrn_radiation_wavelength 0.71073
_diffrn_reflns_av_R_equivalents 0.0000
_diffrn_reflns_av_sigmaI/netI 0.0563
_diffrn_reflns_limit_h_max 9
_diffrn_reflns_limit_h_min -9
_diffrn_reflns_limit_k_max 15
_diffrn_reflns_limit_k_min 0
_diffrn_reflns_limit_l_max 14
_diffrn_reflns_limit_l_min 0
_diffrn_reflns_number 2283
_diffrn_reflns_theta_full 25.39
_diffrn_reflns_theta_max 25.39
_diffrn_reflns_theta_min 2.34
_diffrn_standards_decay_% 1
_diffrn_standards_interval_count 200
_diffrn_standards_interval_time 2
_diffrn_standards_number 3
_exptl_absorpt_coefficient_mu 0.072
_exptl_absorpt_correction_T_max 0.9928
_exptl_absorpt_correction_T_min 0.9787
_exptl_absorpt_correction_type psi-scan
_exptl_absorpt_process_details '(North <i>et al.</i>, 1968)'
_exptl_crystal_colour colorless
_exptl_crystal_density_diffrn 1.158
_exptl_crystal_density_method 'not measured'
_exptl_crystal_description block
_exptl_crystal_F_000 472
_exptl_crystal_size_max 0.30
_exptl_crystal_size_mid 0.20
_exptl_crystal_size_min 0.10
_refine_diff_density_max 0.166
_refine_diff_density_min -0.222
_refine_ls_extinction_method none
_refine_ls_goodness_of_fit_ref 1.002
_refine_ls_hydrogen_treatment constr
_refine_ls_matrix_type full
_refine_ls_number_parameters 147
_refine_ls_number_reflns 2283
_refine_ls_number_restraints 0
_refine_ls_restrained_S_all 1.002
_refine_ls_R_factor_all 0.1159
_refine_ls_R_factor_gt 0.0625
_refine_ls_shift/su_max 0.000
_refine_ls_shift/su_mean 0.000
_refine_ls_structure_factor_coef Fsqd
_refine_ls_weighting_details 'calc w=1/[\s^2^(Fo^2^)+(0.0600P)^2^+0.2700P] where P=(Fo^2^+2Fc^2^)/3'
_refine_ls_weighting_scheme calc
_refine_ls_wR_factor_gt 0.1325
_refine_ls_wR_factor_ref 0.1521
_reflns_number_gt 1316
_reflns_number_total 2283
_reflns_threshold_expression I>2sigma(I)
_cod_data_source_file bq2384.cif
_cod_data_source_block I
_cod_original_sg_symbol_H-M 'P 21/c'
_cod_database_code 2237760
_cod_database_fobs_code 2237760

loop_
_symmetry_equiv_pos_as_xyz
'x, y, z'
'-x, y+1/2, -z+1/2'
'-x, -y, -z'
'x, -y-1/2, z-1/2'

loop_
_atom_site_type_symbol
_atom_site_label
_atom_site_fract_x
_atom_site_fract_y
_atom_site_fract_z
_atom_site_U_iso_or_equiv
_atom_site_adp_type
_atom_site_calc_flag
_atom_site_refinement_flags
_atom_site_occupancy
_atom_site_symmetry_multiplicity
O O1 0.1927(2) 0.24083(17) 0.16560(15) 0.0730(7) Uani d . 1 1
N N1 0.2387(2) 0.34793(18) 0.31203(16) 0.0491(6) Uani d . 1 1
C C1 0.2993(4) 0.3817(2) 0.4267(2) 0.0633(8) Uani d . 1 1
H H1A 0.2614 0.3334 0.4799 0.076 Uiso calc R 1 1
H H1B 0.4182 0.3838 0.4391 0.076 Uiso calc R 1 1
C C2 0.2319(4) 0.4866(3) 0.4358(3) 0.0842(10) Uani d . 1 1
H H2A 0.1506 0.4843 0.4863 0.101 Uiso calc R 1 1
H H2B 0.3185 0.5349 0.4665 0.101 Uiso calc R 1 1
C C3 0.1581(4) 0.5259(3) 0.3317(3) 0.0819(10) Uani d . 1 1
H H3A 0.2195 0.5864 0.3098 0.098 Uiso calc R 1 1
H H3B 0.0468 0.5490 0.3363 0.098 Uiso calc R 1 1
C C4 0.1570(3) 0.4378(2) 0.2480(2) 0.0620(8) Uani d . 1 1
H H4A 0.0457 0.4192 0.2170 0.074 Uiso calc R 1 1
H H4B 0.2171 0.4585 0.1883 0.074 Uiso calc R 1 1
C C5 0.2512(3) 0.2526(2) 0.2639(2) 0.0457(6) Uani d . 1 1
C C6 0.3330(3) 0.1583(2) 0.33080(19) 0.0429(6) Uani d . 1 1
C C7 0.2188(3) 0.1215(2) 0.4117(2) 0.0551(7) Uani d . 1 1
H H7A 0.2114 0.1762 0.4660 0.083 Uiso calc R 1 1
H H7B 0.2613 0.0574 0.4480 0.083 Uiso calc R 1 1
H H7C 0.1118 0.1078 0.3720 0.083 Uiso calc R 1 1
C C8 0.3515(3) 0.0672(2) 0.2504(2) 0.0614(8) Uani d . 1 1
H H8A 0.4202 0.0898 0.1972 0.092 Uiso calc R 1 1
H H8B 0.2455 0.0477 0.2127 0.092 Uiso calc R 1 1
H H8C 0.4004 0.0069 0.2907 0.092 Uiso calc R 1 1
C C9 0.5076(3) 0.1884(2) 0.38690(19) 0.0414(6) Uani d . 1 1
C C10 0.5641(3) 0.1624(2) 0.4966(2) 0.0530(7) Uani d . 1 1
H H10A 0.4940 0.1289 0.5394 0.064 Uiso calc R 1 1
C C11 0.7227(3) 0.1857(2) 0.5426(2) 0.0624(8) Uani d . 1 1
H H11A 0.7586 0.1675 0.6159 0.075 Uiso calc R 1 1
C C12 0.8267(3) 0.2348(3) 0.4818(3) 0.0654(9) Uani d . 1 1
H H12A 0.9334 0.2507 0.5132 0.078 Uiso calc R 1 1
C C13 0.7727(3) 0.2613(3) 0.3722(2) 0.0658(9) Uani d . 1 1
H H13A 0.8433 0.2947 0.3298 0.079 Uiso calc R 1 1
C C14 0.6134(3) 0.2378(2) 0.3264(2) 0.0561(8) Uani d . 1 1
H H14A 0.5778 0.2559 0.2530 0.067 Uiso calc R 1 1

loop_
_atom_site_aniso_label
_atom_site_aniso_U_11
_atom_site_aniso_U_22
_atom_site_aniso_U_33
_atom_site_aniso_U_12
_atom_site_aniso_U_13
_atom_site_aniso_U_23
O1 0.0851(15) 0.0855(15) 0.0406(11) 0.0132(12) -0.0194(10) -0.0072(11)
N1 0.0442(13) 0.0590(15) 0.0403(12) 0.0075(11) -0.0073(9) 0.0037(11)
C1 0.079(2) 0.0611(19) 0.0433(16) 0.0133(17) -0.0134(14) -0.0069(14)
C2 0.104(3) 0.076(2) 0.070(2) 0.027(2) 0.0001(19) -0.0062(18)
C3 0.095(3) 0.062(2) 0.082(2) 0.0266(19) -0.0103(19) -0.0001(19)
C4 0.0570(18) 0.070(2) 0.0553(17) 0.0153(15) -0.0052(14) 0.0161(16)
C5 0.0368(14) 0.0610(18) 0.0364(14) 0.0011(13) -0.0049(11) -0.0054(14)
C6 0.0370(14) 0.0497(16) 0.0403(14) 0.0045(12) -0.0009(11) -0.0053(12)
C7 0.0466(15) 0.0592(18) 0.0589(17) -0.0028(14) 0.0051(13) -0.0004(14)
C8 0.0596(18) 0.0657(19) 0.0565(17) 0.0064(15) -0.0005(14) -0.0222(15)
C9 0.0386(14) 0.0446(15) 0.0386(13) 0.0083(12) -0.0028(11) -0.0041(12)
C10 0.0465(15) 0.0663(19) 0.0438(15) 0.0067(14) -0.0016(12) 0.0058(14)
C11 0.0492(17) 0.080(2) 0.0519(17) 0.0116(16) -0.0151(14) -0.0049(16)
C12 0.0390(16) 0.082(2) 0.071(2) 0.0110(15) -0.0092(15) -0.0231(18)
C13 0.0397(16) 0.087(2) 0.071(2) -0.0079(15) 0.0058(14) -0.0049(18)
C14 0.0466(16) 0.075(2) 0.0453(15) -0.0055(14) 0.0011(12) 0.0074(15)

loop_
_atom_type_symbol
_atom_type_description
_atom_type_scat_dispersion_real
_atom_type_scat_dispersion_imag
_atom_type_scat_source
C C 0.0033 0.0016 'International Tables Vol C Tables 4.2.6.8 and 6.1.1.4'
H H 0.0000 0.0000 'International Tables Vol C Tables 4.2.6.8 and 6.1.1.4'
N N 0.0061 0.0033 'International Tables Vol C Tables 4.2.6.8 and 6.1.1.4'
O O 0.0106 0.0060 'International Tables Vol C Tables 4.2.6.8 and 6.1.1.4'

loop_
_geom_angle_atom_site_label_1
_geom_angle_atom_site_label_2
_geom_angle_atom_site_label_3
_geom_angle
C5 N1 C4 120.3(2)
C5 N1 C1 129.2(2)
C4 N1 C1 110.5(2)
C2 C1 N1 104.6(2)
C2 C1 H1A 110.8
N1 C1 H1A 110.8
C2 C1 H1B 110.8
N1 C1 H1B 110.8
H1A C1 H1B 108.9
C3 C2 C1 111.7(3)
C3 C2 H2A 109.3
C1 C2 H2A 109.3
C3 C2 H2B 109.3
C1 C2 H2B 109.3
H2A C2 H2B 107.9
C2 C3 C4 108.4(3)
C2 C3 H3A 110.0
C4 C3 H3A 110.0
C2 C3 H3B 110.0
C4 C3 H3B 110.0
H3A C3 H3B 108.4
N1 C4 C3 104.0(2)
N1 C4 H4A 111.0
C3 C4 H4A 111.0
N1 C4 H4B 111.0
C3 C4 H4B 111.0
H4A C4 H4B 109.0
O1 C5 N1 119.1(2)
O1 C5 C6 120.4(2)
N1 C5 C6 120.4(2)
C7 C6 C8 108.3(2)
C7 C6 C5 108.2(2)
C8 C6 C5 108.0(2)
C7 C6 C9 113.9(2)
C8 C6 C9 107.25(19)
C5 C6 C9 111.0(2)
C6 C7 H7A 109.5
C6 C7 H7B 109.5
H7A C7 H7B 109.5
C6 C7 H7C 109.5
H7A C7 H7C 109.5
H7B C7 H7C 109.5
C6 C8 H8A 109.5
C6 C8 H8B 109.5
H8A C8 H8B 109.5
C6 C8 H8C 109.5
H8A C8 H8C 109.5
H8B C8 H8C 109.5
C14 C9 C10 118.1(2)
C14 C9 C6 119.6(2)
C10 C9 C6 122.2(2)
C11 C10 C9 120.9(3)
C11 C10 H10A 119.6
C9 C10 H10A 119.6
C12 C11 C10 120.5(3)
C12 C11 H11A 119.8
C10 C11 H11A 119.8
C11 C12 C13 119.5(3)
C11 C12 H12A 120.2
C13 C12 H12A 120.2
C14 C13 C12 119.8(3)
C14 C13 H13A 120.1
C12 C13 H13A 120.1
C9 C14 C13 121.2(3)
C9 C14 H14A 119.4
C13 C14 H14A 119.4

loop_
_geom_bond_atom_site_label_1
_geom_bond_atom_site_label_2
_geom_bond_distance
O1 C5 1.237(3)
N1 C5 1.342(3)
N1 C4 1.479(3)
N1 C1 1.480(3)
C1 C2 1.437(4)
C1 H1A 0.9700
C1 H1B 0.9700
C2 C3 1.418(4)
C2 H2A 0.9700
C2 H2B 0.9700
C3 C4 1.502(4)
C3 H3A 0.9700
C3 H3B 0.9700
C4 H4A 0.9700
C4 H4B 0.9700
C5 C6 1.537(3)
C6 C7 1.526(3)
C6 C8 1.526(3)
C6 C9 1.550(3)
C7 H7A 0.9600
C7 H7B 0.9600
C7 H7C 0.9600
C8 H8A 0.9600
C8 H8B 0.9600
C8 H8C 0.9600
C9 C14 1.366(3)
C9 C10 1.392(3)
C10 C11 1.380(4)
C10 H10A 0.9300
C11 C12 1.356(4)
C11 H11A 0.9300
C12 C13 1.388(4)
C12 H12A 0.9300
C13 C14 1.384(3)
C13 H13A 0.9300
C14 H14A 0.9300

loop_
_geom_hbond_atom_site_label_D
_geom_hbond_atom_site_label_H
_geom_hbond_atom_site_label_A
_geom_hbond_site_symmetry_A
_geom_hbond_distance_DH
_geom_hbond_distance_HA
_geom_hbond_distance_DA
_geom_hbond_angle_DHA
C1 H1A O1 4_566 0.97 2.58 3.510(4) 160

loop_
_geom_torsion_atom_site_label_1
_geom_torsion_atom_site_label_2
_geom_torsion_atom_site_label_3
_geom_torsion_atom_site_label_4
_geom_torsion
C5 N1 C1 C2 -172.4(3)
C4 N1 C1 C2 8.5(3)
N1 C1 C2 C3 -9.5(4)
C1 C2 C3 C4 7.0(4)
C5 N1 C4 C3 176.3(2)
C1 N1 C4 C3 -4.6(3)
C2 C3 C4 N1 -1.3(4)
C4 N1 C5 O1 -0.5(4)
C1 N1 C5 O1 -179.4(3)
C4 N1 C5 C6 -178.8(2)
C1 N1 C5 C6 2.2(4)
O1 C5 C6 C7 -107.0(3)
N1 C5 C6 C7 71.3(3)
O1 C5 C6 C8 10.0(3)
N1 C5 C6 C8 -171.7(2)
O1 C5 C6 C9 127.3(2)
N1 C5 C6 C9 -54.4(3)
C7 C6 C9 C14 -170.0(2)
C8 C6 C9 C14 70.1(3)
C5 C6 C9 C14 -47.7(3)
C7 C6 C9 C10 13.0(3)
C8 C6 C9 C10 -106.8(3)
C5 C6 C9 C10 135.4(2)
C14 C9 C10 C11 -0.2(4)
C6 C9 C10 C11 176.8(2)
C9 C10 C11 C12 0.3(4)
C10 C11 C12 C13 -0.3(5)
C11 C12 C13 C14 0.3(5)
C10 C9 C14 C13 0.2(4)
C6 C9 C14 C13 -176.9(3)
C12 C13 C14 C9 -0.2(4)
